data_1517578
loop_
_publ_author_name
'Ling-Yan Pang'
'Ping Liu'
'Cui-Ping Zhang'
'Xin Chen'
'Bo Chen'
'Yao-Yu Wang'
'Qi-Zhen Shi'

_publ_section_title
;
 Four cobalt(II) complexes constructed from a butterfly-shaped
 tetracarboxylic acid with N-donor ligands: Structures, magnetism and
 influence of coordination modes on dihedral angles
;
_journal_name_full
;
Inorganica Chimica Acta
;
_journal_page_first 43
_journal_page_last 52
_journal_volume 403
_journal_year 2013
_chemical_formula_sum 'C37 H23 Co2 N3 O10'
_chemical_formula_weight 787.44
_space_group_IT_number 2
_symmetry_cell_setting triclinic
_symmetry_space_group_name_Hall '-P 1'
_symmetry_space_group_name_H-M 'P -1'
_atom_sites_solution_hydrogens geom
_atom_sites_solution_primary direct
_atom_sites_solution_secondary difmap
_cell_angle_alpha 100.738(14)
_cell_angle_beta 97.558(14)
_cell_angle_gamma 98.329(14)
_cell_formula_units_Z 2
_cell_length_a 9.731(7)
_cell_length_b 11.083(8)
_cell_length_c 16.472(11)
_cell_measurement_temperature 296(2)
_cell_volume 1704(2)
_computing_structure_refinement 'SHELXL-97 (Sheldrick, 1997)'
_computing_structure_solution 'SHELXS-97 (Sheldrick, 1990)'
_diffrn_ambient_temperature 296(2)
_diffrn_measured_fraction_theta_full 0.969
_diffrn_measured_fraction_theta_max 0.969
_diffrn_radiation_monochromator graphite
_diffrn_radiation_source 'fine-focus sealed tube'
_diffrn_radiation_type MoK\a
_diffrn_radiation_wavelength 0.71073
_diffrn_reflns_av_R_equivalents 0.0616
_diffrn_reflns_av_sigmaI/netI 0.1423
_diffrn_reflns_limit_h_max 11
_diffrn_reflns_limit_h_min -9
_diffrn_reflns_limit_k_max 13
_diffrn_reflns_limit_k_min -13
_diffrn_reflns_limit_l_max 17
_diffrn_reflns_limit_l_min -19
_diffrn_reflns_number 8305
_diffrn_reflns_theta_full 25.10
_diffrn_reflns_theta_max 25.10
_diffrn_reflns_theta_min 1.28
_exptl_absorpt_coefficient_mu 1.038
_exptl_crystal_density_diffrn 1.535
_exptl_crystal_density_method 'not measured'
_exptl_crystal_F_000 800
_exptl_crystal_size_max 0.25
_exptl_crystal_size_mid 0.21
_exptl_crystal_size_min 0.20
_refine_diff_density_max 3.697
_refine_diff_density_min -1.075
_refine_diff_density_rms 0.252
_refine_ls_extinction_method none
_refine_ls_goodness_of_fit_ref 0.895
_refine_ls_hydrogen_treatment mixed
_refine_ls_matrix_type full
_refine_ls_number_parameters 473
_refine_ls_number_reflns 5879
_refine_ls_number_restraints 336
_refine_ls_restrained_S_all 0.870
_refine_ls_R_factor_all 0.1975
_refine_ls_R_factor_gt 0.1644
_refine_ls_shift/su_max 0.019
_refine_ls_shift/su_mean 0.004
_refine_ls_structure_factor_coef Fsqd
_refine_ls_weighting_details 'calc w=1/[\s^2^(Fo^2^)+(0.1945P)^2^+135.4048P] where P=(Fo^2^+2Fc^2^)/3'
_refine_ls_weighting_scheme calc
_refine_ls_wR_factor_gt 0.4215
_refine_ls_wR_factor_ref 0.4439
_reflns_number_gt 3932
_reflns_number_total 5879
_reflns_threshold_expression >2sigma(I)
_cod_data_source_file ICA-2013-403-43-52-3.cif
_cod_data_source_block 3
_cod_original_sg_symbol_H-M p-1
_cod_database_code 1517578

loop_
_symmetry_equiv_pos_as_xyz
'x, y, z'
'-x, -y, -z'

loop_
_atom_site_label
_atom_site_type_symbol
_atom_site_fract_x
_atom_site_fract_y
_atom_site_fract_z
_atom_site_U_iso_or_equiv
_atom_site_adp_type
_atom_site_occupancy
_atom_site_symmetry_multiplicity
_atom_site_calc_flag
_atom_site_refinement_flags
Co1 Co 0.5463(2) 0.4710(2) 0.14468(13) 0.0225(6) Uani 1 1 d U
Co2 Co 0.5000 0.5000 0.5000 0.0163(7) Uani 1 2 d SU
Co3 Co 0.0000 0.5000 0.5000 0.0176(7) Uani 1 2 d SU
O1 O 0.5757(10) 0.4330(10) 0.3911(6) 0.021(2) Uani 1 1 d U
O3 O 0.3230(10) 0.5119(10) 0.4234(7) 0.024(2) Uani 1 1 d U
C4 C 0.2290(17) -0.0696(15) 0.5013(10) 0.026(4) Uani 1 1 d U
N2 N 0.1060(14) -0.3151(12) 0.5000(9) 0.027(3) Uani 1 1 d U
O5 O 0.4453(12) -0.3085(11) -0.0744(8) 0.036(3) Uani 1 1 d U
O6 O 0.2640(17) -0.2666(16) -0.1526(8) 0.063(5) Uani 1 1 d U
O10 O -0.1441(11) 0.5063(12) 0.3945(7) 0.031(3) Uani 1 1 d U
H10 H -0.1101 0.4867 0.3520 0.046 Uiso 1 1 calc R
O4 O 0.1079(11) 0.4084(11) 0.4130(7) 0.030(3) Uani 1 1 d U
O8 O -0.4070(14) -0.2973(14) 0.1898(10) 0.054(4) Uani 1 1 d U
N3 N 0.3460(15) 0.4830(14) 0.0897(10) 0.035(3) Uani 1 1 d U
C18 C 0.1567(14) 0.1113(13) 0.2353(10) 0.019(3) Uani 1 1 d U
C19 C 0.2946(18) 0.0592(14) 0.5027(11) 0.027(4) Uani 1 1 d U
C20 C -0.1730(18) -0.2059(17) 0.1909(11) 0.032(4) Uani 1 1 d U
C22 C 0.0436(15) -0.0001(14) 0.2154(10) 0.023(3) Uani 1 1 d U
C23 C 0.3861(15) 0.2238(14) 0.2266(10) 0.022(3) Uani 1 1 d U
H23 H 0.4676 0.2266 0.2027 0.026 Uiso 1 1 calc R
C24 C 0.331(2) 0.2784(15) 0.5577(14) 0.045(5) Uani 1 1 d U
H24 H 0.3096 0.3449 0.5944 0.054 Uiso 1 1 calc R
C25 C 0.3752(15) 0.3211(15) 0.2890(10) 0.023(3) Uani 1 1 d U
C26 C 0.2789(15) 0.1209(14) 0.1980(9) 0.020(3) Uani 1 1 d U
C27 C 0.0734(18) -0.1192(16) 0.2082(11) 0.031(4) Uani 1 1 d U
H27 H 0.1667 -0.1305 0.2127 0.037 Uiso 1 1 calc R
N1 N 0.4185(13) 0.3051(12) 0.5081(9) 0.025(3) Uani 1 1 d U
C30 C 0.2523(16) 0.3196(13) 0.3247(9) 0.020(3) Uani 1 1 d U
C31 C 0.2135(18) -0.0940(17) -0.0160(11) 0.034(4) Uani 1 1 d U
H31 H 0.1451 -0.1154 -0.0637 0.041 Uiso 1 1 calc R
O2 O 0.5542(13) 0.4738(11) 0.2646(8) 0.035(3) Uani 1 1 d U
C38 C 0.3339(18) -0.1477(15) -0.0138(10) 0.027(4) Uani 1 1 d U
C40 C 0.2966(16) 0.0270(14) 0.1229(10) 0.023(3) Uani 1 1 d U
O7 O -0.2665(14) -0.4233(11) 0.1453(9) 0.041(3) Uani 1 1 d U
C49 C 0.1952(18) -0.0085(16) 0.0530(11) 0.031(4) Uani 1 1 d U
H49 H 0.1130 0.0252 0.0518 0.038 Uiso 1 1 calc R
C51 C 0.1480(18) 0.2146(15) 0.2967(11) 0.030(4) Uani 1 1 d U
H51 H 0.0664 0.2128 0.3206 0.036 Uiso 1 1 calc R
C52 C 0.3445(19) -0.2471(16) -0.0891(12) 0.035(4) Uani 1 1 d U
C53 C 0.3044(19) 0.5924(17) 0.0890(13) 0.041(5) Uani 1 1 d U
H53 H 0.3687 0.6652 0.1125 0.049 Uiso 1 1 calc R
C54 C 0.4357(18) -0.1141(16) 0.0558(11) 0.032(4) Uani 1 1 d U
H54 H 0.5172 -0.1489 0.0568 0.039 Uiso 1 1 calc R
C55 C -0.0958(17) 0.0169(16) 0.2121(10) 0.028(3) Uani 1 1 d U
H55 H -0.1175 0.0968 0.2191 0.034 Uiso 1 1 calc R
C56 C 0.125(2) -0.2792(16) 0.4282(13) 0.037(4) Uani 1 1 d U
H56 H 0.0966 -0.3373 0.3780 0.045 Uiso 1 1 calc R
C57 C 0.5070(15) 0.4186(14) 0.3175(11) 0.026(4) Uani 1 1 d U
C58 C 0.2272(16) 0.4236(14) 0.3928(10) 0.022(3) Uani 1 1 d U
C60 C -0.2900(19) -0.3170(17) 0.1737(12) 0.038(4) Uani 1 1 d U
C63 C 0.4178(18) -0.0274(17) 0.1257(12) 0.035(4) Uani 1 1 d U
H63 H 0.4861 -0.0062 0.1735 0.042 Uiso 1 1 calc R
C64 C 0.1704(19) 0.6025(16) 0.0550(15) 0.046(5) Uani 1 1 d U
H64 H 0.1462 0.6808 0.0558 0.056 Uiso 1 1 calc R
C66 C 0.2109(19) -0.1091(15) 0.5747(11) 0.032(4) Uani 1 1 d U
H66 H 0.2376 -0.0540 0.6262 0.038 Uiso 1 1 calc R
C69 C 0.115(2) 0.3824(18) 0.0227(16) 0.054(6) Uani 1 1 d U
H69 H 0.0520 0.3080 0.0017 0.064 Uiso 1 1 calc R
C71 C -0.2026(17) -0.0867(18) 0.1982(13) 0.039(4) Uani 1 1 d U
H71 H -0.2959 -0.0752 0.1937 0.047 Uiso 1 1 calc R
C72 C 0.0704(17) 0.4950(15) 0.0191(11) 0.028(4) Uani 1 1 d U
C75 C 0.1863(19) -0.1604(16) 0.4258(11) 0.033(4) Uani 1 1 d U
H75 H 0.1994 -0.1396 0.3749 0.040 Uiso 1 1 calc R
C79 C 0.4557(18) 0.2107(16) 0.4593(11) 0.031(4) Uani 1 1 d U
H79 H 0.5257 0.2274 0.4276 0.037 Uiso 1 1 calc R
C86 C -0.0328(17) -0.2227(15) 0.1943(11) 0.027(4) Uani 1 1 d U
H86 H -0.0108 -0.3025 0.1875 0.032 Uiso 1 1 calc R
C87 C 0.3929(19) 0.0844(17) 0.4532(10) 0.031(4) Uani 1 1 d U
H87 H 0.4182 0.0203 0.4163 0.037 Uiso 1 1 calc R
C92 C 0.152(2) -0.2322(17) 0.5698(12) 0.037(4) Uani 1 1 d U
H92 H 0.1452 -0.2581 0.6198 0.044 Uiso 1 1 calc R
C93 C 0.249(2) 0.3801(17) 0.0566(13) 0.041(5) Uani 1 1 d U
H93 H 0.2757 0.3028 0.0569 0.050 Uiso 1 1 calc R
C97 C 0.268(2) 0.1606(17) 0.5609(14) 0.045(5) Uani 1 1 d U
H97 H 0.2090 0.1481 0.6000 0.054 Uiso 1 1 calc R
O9 O 0.9342(19) 0.4650(18) 0.2388(10) 0.071(5) Uani 1 1 d U

loop_
_atom_site_aniso_label
_atom_site_aniso_U_11
_atom_site_aniso_U_22
_atom_site_aniso_U_33
_atom_site_aniso_U_23
_atom_site_aniso_U_13
_atom_site_aniso_U_12
Co1 0.0186(11) 0.0241(11) 0.0245(12) 0.0031(9) 0.0058(8) 0.0031(8)
Co2 0.0144(13) 0.0163(14) 0.0167(14) 0.0027(11) 0.0033(11) -0.0022(11)
Co3 0.0138(13) 0.0142(14) 0.0252(16) 0.0028(11) 0.0086(11) 0.0007(11)
O1 0.016(5) 0.030(6) 0.015(5) 0.003(4) -0.001(4) 0.000(4)
O3 0.014(5) 0.022(6) 0.031(6) -0.010(5) -0.002(4) 0.010(4)
C4 0.026(8) 0.024(8) 0.025(8) 0.001(7) -0.005(7) 0.008(7)
N2 0.026(7) 0.019(7) 0.034(8) -0.001(6) 0.010(6) -0.003(6)
O5 0.026(6) 0.031(7) 0.048(8) 0.002(6) 0.005(5) 0.007(5)
O6 0.068(9) 0.081(10) 0.028(7) -0.027(7) -0.017(7) 0.049(8)
O10 0.017(5) 0.038(7) 0.034(7) 0.009(5) 0.004(5) -0.005(5)
O4 0.020(6) 0.032(6) 0.036(7) 0.001(5) 0.019(5) 0.000(5)
O8 0.032(8) 0.050(9) 0.076(11) 0.018(8) -0.008(7) 0.001(7)
N3 0.025(7) 0.038(9) 0.044(9) 0.014(7) 0.007(6) 0.008(6)
C18 0.008(6) 0.015(7) 0.029(8) -0.005(6) 0.003(6) -0.005(5)
C19 0.035(9) 0.011(7) 0.035(9) 0.002(6) 0.008(7) 0.004(7)
C20 0.025(8) 0.043(9) 0.024(8) 0.001(7) 0.000(6) 0.001(7)
C22 0.016(7) 0.016(7) 0.034(9) 0.005(6) 0.007(6) -0.006(6)
C23 0.017(7) 0.025(8) 0.026(8) 0.000(6) 0.016(6) 0.007(6)
C24 0.066(14) 0.010(8) 0.066(14) 0.007(8) 0.032(11) 0.009(8)
C25 0.011(7) 0.028(8) 0.027(8) 0.005(7) 0.004(6) -0.005(6)
C26 0.016(7) 0.026(8) 0.013(7) -0.001(6) 0.004(6) -0.002(6)
C27 0.026(9) 0.028(9) 0.037(10) 0.000(7) 0.014(7) 0.002(7)
N1 0.018(6) 0.025(7) 0.032(8) 0.010(6) 0.010(6) -0.010(5)
C30 0.024(8) 0.017(7) 0.018(7) -0.001(6) 0.009(6) 0.005(6)
C31 0.025(9) 0.046(11) 0.027(9) 0.000(8) -0.006(7) 0.013(8)
O2 0.033(7) 0.033(7) 0.033(7) 0.004(5) 0.010(5) -0.012(5)
C38 0.035(9) 0.028(9) 0.015(8) -0.001(6) 0.007(7) 0.004(7)
C40 0.020(7) 0.023(8) 0.026(8) 0.003(6) 0.014(6) 0.000(6)
O7 0.044(8) 0.019(6) 0.054(8) 0.002(6) 0.015(6) -0.011(5)
C49 0.030(9) 0.035(9) 0.035(10) 0.010(8) 0.006(7) 0.021(8)
C51 0.027(9) 0.022(8) 0.043(10) 0.002(7) 0.013(7) 0.009(7)
C52 0.031(9) 0.024(9) 0.045(11) 0.000(8) 0.004(8) -0.005(7)
C53 0.027(9) 0.028(9) 0.060(13) 0.008(9) -0.015(9) 0.002(7)
C54 0.032(9) 0.035(9) 0.027(9) -0.003(7) 0.000(7) 0.015(8)
C55 0.023(7) 0.029(8) 0.031(8) 0.007(7) 0.010(6) -0.003(6)
C56 0.043(10) 0.018(8) 0.047(11) 0.002(8) 0.015(9) -0.008(7)
C57 0.008(7) 0.022(8) 0.044(10) -0.004(7) 0.007(7) 0.001(6)
C58 0.029(8) 0.021(8) 0.026(8) 0.014(7) 0.015(7) 0.013(7)
C60 0.030(9) 0.031(9) 0.045(10) 0.016(8) 0.001(7) -0.019(7)
C63 0.024(9) 0.037(10) 0.041(11) 0.005(8) 0.007(8) 0.005(7)
C64 0.029(10) 0.018(8) 0.088(16) 0.020(9) -0.010(10) -0.001(7)
C66 0.047(11) 0.015(8) 0.031(9) -0.001(7) 0.014(8) -0.006(7)
C69 0.034(11) 0.028(10) 0.092(18) 0.019(11) -0.020(11) 0.004(8)
C71 0.013(7) 0.040(9) 0.055(11) 0.003(8) -0.006(7) -0.005(7)
C72 0.022(8) 0.028(9) 0.030(9) 0.002(7) -0.007(7) 0.007(7)
C75 0.039(10) 0.030(9) 0.028(9) 0.003(7) 0.014(8) -0.008(8)
C79 0.031(9) 0.029(9) 0.037(10) 0.013(7) 0.012(7) 0.006(7)
C86 0.024(8) 0.019(8) 0.039(10) 0.012(7) 0.011(7) -0.006(6)
C87 0.043(10) 0.035(9) 0.023(8) 0.009(7) 0.020(8) 0.014(8)
C92 0.047(11) 0.033(10) 0.039(11) 0.016(8) 0.027(9) 0.008(8)
C93 0.035(10) 0.025(9) 0.055(12) 0.008(8) -0.015(9) -0.005(8)
C97 0.051(12) 0.024(9) 0.067(14) 0.016(9) 0.034(11) 0.003(8)
O9 0.077(12) 0.092(13) 0.042(9) 0.012(9) 0.014(8) 0.006(10)

loop_
_atom_type_symbol
_atom_type_description
_atom_type_scat_dispersion_real
_atom_type_scat_dispersion_imag
_atom_type_scat_source
C C 0.0033 0.0016 'International Tables Vol C Tables 4.2.6.8 and 6.1.1.4'
H H 0.0000 0.0000 'International Tables Vol C Tables 4.2.6.8 and 6.1.1.4'
Co Co 0.3494 0.9721 'International Tables Vol C Tables 4.2.6.8 and 6.1.1.4'
N N 0.0061 0.0033 'International Tables Vol C Tables 4.2.6.8 and 6.1.1.4'
O O 0.0106 0.0060 'International Tables Vol C Tables 4.2.6.8 and 6.1.1.4'

loop_
_geom_angle_atom_site_label_1
_geom_angle_atom_site_label_2
_geom_angle_atom_site_label_3
_geom_angle
_geom_angle_site_symmetry_1
_geom_angle_site_symmetry_3
O2 Co1 O5 115.4(5) . 2_655
O2 Co1 O7 100.6(5) . 1_665
O5 Co1 O7 104.3(5) 2_655 1_665
O2 Co1 N3 111.0(6) . .
O5 Co1 N3 95.9(6) 2_655 .
O7 Co1 N3 130.1(6) 1_665 .
O3 Co2 O3 180.000(2) 2_666 .
O3 Co2 O1 86.2(4) 2_666 2_666
O3 Co2 O1 93.8(4) . 2_666
O3 Co2 O1 93.8(4) 2_666 .
O3 Co2 O1 86.2(4) . .
O1 Co2 O1 180.0(3) 2_666 .
O3 Co2 N1 92.8(5) 2_666 2_666
O3 Co2 N1 87.2(5) . 2_666
O1 Co2 N1 89.7(5) 2_666 2_666
O1 Co2 N1 90.3(5) . 2_666
O3 Co2 N1 87.2(5) 2_666 .
O3 Co2 N1 92.8(5) . .
O1 Co2 N1 90.3(5) 2_666 .
O1 Co2 N1 89.7(5) . .
N1 Co2 N1 180.000(1) 2_666 .
O4 Co3 O4 180.0(5) 2_566 .
O4 Co3 O10 84.8(5) 2_566 2_566
O4 Co3 O10 95.2(5) . 2_566
O4 Co3 O10 95.2(5) 2_566 .
O4 Co3 O10 84.8(5) . .
O10 Co3 O10 180.000(2) 2_566 .
O4 Co3 N2 84.7(5) 2_566 1_565
O4 Co3 N2 95.3(5) . 1_565
O10 Co3 N2 90.0(5) 2_566 1_565
O10 Co3 N2 90.0(5) . 1_565
O4 Co3 N2 95.3(5) 2_566 2_556
O4 Co3 N2 84.7(5) . 2_556
O10 Co3 N2 90.0(5) 2_566 2_556
O10 Co3 N2 90.0(5) . 2_556
N2 Co3 N2 180.000(1) 1_565 2_556
C57 O1 Co2 124.1(9) . .
C58 O3 Co2 124.1(10) . .
C66 C4 C75 116.6(15) . .
C66 C4 C19 121.1(14) . .
C75 C4 C19 122.2(15) . .
C92 N2 C56 117.1(15) . .
C92 N2 Co3 121.6(12) . 1_545
C56 N2 Co3 121.3(11) . 1_545
C52 O5 Co1 122.5(11) . 2_655
C58 O4 Co3 137.5(11) . .
C53 N3 C93 116.7(15) . .
C53 N3 Co1 122.0(12) . .
C93 N3 Co1 121.2(12) . .
C51 C18 C26 115.6(13) . .
C51 C18 C22 120.0(13) . .
C26 C18 C22 124.4(13) . .
C87 C19 C97 117.4(15) . .
C87 C19 C4 121.4(15) . .
C97 C19 C4 120.9(15) . .
C86 C20 C71 118.8(16) . .
C86 C20 C60 120.4(17) . .
C71 C20 C60 120.7(16) . .
C55 C22 C27 119.1(14) . .
C55 C22 C18 118.8(14) . .
C27 C22 C18 121.8(14) . .
C25 C23 C26 122.0(13) . .
N1 C24 C97 125.8(17) . .
C23 C25 C30 119.9(14) . .
C23 C25 C57 114.6(13) . .
C30 C25 C57 125.4(14) . .
C23 C26 C18 120.3(13) . .
C23 C26 C40 116.9(12) . .
C18 C26 C40 122.6(13) . .
C86 C27 C22 121.5(16) . .
C24 N1 C79 117.2(14) . .
C24 N1 Co2 122.7(11) . .
C79 N1 Co2 120.1(10) . .
C51 C30 C25 117.2(13) . .
C51 C30 C58 118.4(13) . .
C25 C30 C58 124.4(14) . .
C49 C31 C38 120.0(15) . .
C57 O2 Co1 144.8(11) . .
C54 C38 C31 119.8(15) . .
C54 C38 C52 122.2(15) . .
C31 C38 C52 117.9(15) . .
C49 C40 C63 119.4(15) . .
C49 C40 C26 121.4(14) . .
C63 C40 C26 119.2(15) . .
C60 O7 Co1 101.0(11) . 1_445
C40 C49 C31 120.8(15) . .
C30 C51 C18 124.8(14) . .
O6 C52 O5 125.2(17) . .
O6 C52 C38 121.9(17) . .
O5 C52 C38 112.9(16) . .
N3 C53 C64 122.9(17) . .
C38 C54 C63 120.3(16) . .
C22 C55 C71 119.5(16) . .
N2 C56 C75 122.7(17) . .
O1 C57 O2 121.4(14) . .
O1 C57 C25 119.9(15) . .
O2 C57 C25 118.3(15) . .
O3 C58 O4 126.1(14) . .
O3 C58 C30 119.1(13) . .
O4 C58 C30 114.8(14) . .
O7 C60 O8 122.9(16) . .
O7 C60 C20 119.9(17) . .
O8 C60 C20 117.2(18) . .
C54 C63 C40 119.5(16) . .
C53 C64 C72 120.3(16) . .
C4 C66 C92 118.7(16) . .
C93 C69 C72 120.5(18) . .
C20 C71 C55 121.5(16) . .
C69 C72 C64 115.8(15) . .
C69 C72 C72 124(2) . 2_565
C64 C72 C72 120.5(19) . 2_565
C56 C75 C4 119.8(17) . .
N1 C79 C87 122.7(15) . .
C27 C86 C20 119.5(16) . .
C19 C87 C79 118.8(15) . .
N2 C92 C66 125.0(17) . .
C69 C93 N3 123.8(18) . .
C24 C97 C19 117.6(17) . .

loop_
_geom_bond_atom_site_label_1
_geom_bond_atom_site_label_2
_geom_bond_distance
_geom_bond_site_symmetry_2
Co1 O2 1.961(12) .
Co1 O5 1.970(12) 2_655
Co1 O7 2.016(12) 1_665
Co1 N3 2.072(14) .
Co2 O3 2.032(10) 2_666
Co2 O3 2.032(10) .
Co2 O1 2.078(10) 2_666
Co2 O1 2.078(10) .
Co2 N1 2.225(13) 2_666
Co2 N1 2.225(13) .
Co3 O4 2.086(10) 2_566
Co3 O4 2.086(10) .
Co3 O10 2.103(11) 2_566
Co3 O10 2.103(11) .
Co3 N2 2.157(13) 1_565
Co3 N2 2.157(13) 2_556
O1 C57 1.28(2) .
O3 C58 1.228(19) .
C4 C66 1.38(2) .
C4 C75 1.42(2) .
C4 C19 1.47(2) .
N2 C92 1.31(2) .
N2 C56 1.34(2) .
N2 Co3 2.157(13) 1_545
O5 C52 1.29(2) .
O5 Co1 1.970(12) 2_655
O6 C52 1.19(2) .
O4 C58 1.246(18) .
O8 C60 1.24(2) .
N3 C53 1.34(2) .
N3 C93 1.34(2) .
C18 C51 1.40(2) .
C18 C26 1.41(2) .
C18 C22 1.485(19) .
C19 C87 1.37(2) .
C19 C97 1.42(2) .
C20 C86 1.40(2) .
C20 C71 1.38(3) .
C20 C60 1.51(2) .
C22 C55 1.39(2) .
C22 C27 1.38(2) .
C23 C25 1.37(2) .
C23 C26 1.39(2) .
C24 N1 1.30(2) .
C24 C97 1.38(2) .
C25 C30 1.40(2) .
C25 C57 1.51(2) .
C26 C40 1.51(2) .
C27 C86 1.39(2) .
N1 C79 1.32(2) .
C30 C51 1.39(2) .
C30 C58 1.52(2) .
C31 C49 1.39(2) .
C31 C38 1.39(2) .
O2 C57 1.25(2) .
C38 C54 1.37(2) .
C38 C52 1.52(2) .
C40 C49 1.37(2) .
C40 C63 1.40(2) .
O7 C60 1.25(2) .
O7 Co1 2.016(12) 1_445
C53 C64 1.38(2) .
C54 C63 1.40(2) .
C55 C71 1.39(2) .
C56 C75 1.37(2) .
C64 C72 1.40(2) .
C66 C92 1.38(2) .
C69 C93 1.36(3) .
C69 C72 1.39(2) .
C72 C72 1.46(3) 2_565
C79 C87 1.42(2) .
